data_4063370
loop_
_publ_author_name
'Froese, Robert D. J.'
'Jazdzewski, Brian A.'
'Klosin, Jerzy'
'Kuhlman, Roger L.'
'Theriault, Curt N.'
'Welsh, Dean M.'
'Abboud, Khalil A.'

_publ_section_title
;
 Imino-Amido Hf and Zr Complexes: Synthesis, Isomerization, and Olefin
 Polymerization
;
_journal_issue 2
_journal_name_full Organometallics
_journal_page_first 251
_journal_page_last 262
_journal_paper_doi 10.1021/om1008742
_journal_volume 30
_journal_year 2011
_chemical_formula_sum 'C40 H52 Hf N2'
_chemical_formula_weight 739.33
_chemical_name_systematic
;
 ?
;
_space_group_IT_number 14
_symmetry_cell_setting monoclinic
_symmetry_space_group_name_Hall '-P 2ybc'
_symmetry_space_group_name_H-M 'P 1 21/c 1'
_atom_sites_solution_hydrogens geom
_atom_sites_solution_primary direct
_atom_sites_solution_secondary difmap
_audit_creation_method SHELXL-97
_audit_update_record
;
2010-09-06 # Formatted by publCIF
;
_cell_angle_alpha 90.00
_cell_angle_beta 99.439(1)
_cell_angle_gamma 90.00
_cell_formula_units_Z 4
_cell_length_a 15.8229(6)
_cell_length_b 11.8056(5)
_cell_length_c 18.9863(8)
_cell_measurement_reflns_used 231
_cell_measurement_temperature 173(2)
_cell_measurement_theta_max 28.0
_cell_measurement_theta_min 2.0
_cell_volume 3498.6(2)
_computing_cell_refinement 'Bruker SMART & SAINT (Bruker 1998)'
_computing_data_collection 'Bruker SMART (Bruker 1998)'
_computing_data_reduction 'Bruker SHELXTL (Bruker 2000)'
_computing_molecular_graphics 'Bruker SHELXTL'
_computing_publication_material 'Bruker SHELXTL'
_computing_structure_refinement 'Bruker SHELXTL'
_computing_structure_solution 'Bruker SHELXTL'
_diffrn_ambient_temperature 173(2)
_diffrn_measured_fraction_theta_full 0.979
_diffrn_measured_fraction_theta_max 0.979
_diffrn_measurement_device_type 'SMART CCD area detector'
_diffrn_measurement_method '\w scans'
_diffrn_radiation_monochromator graphite
_diffrn_radiation_source 'normal-focus sealed tube'
_diffrn_radiation_type MoK\a
_diffrn_radiation_wavelength 0.71073
_diffrn_reflns_av_R_equivalents 0.0971
_diffrn_reflns_av_sigmaI/netI 0.0625
_diffrn_reflns_limit_h_max 20
_diffrn_reflns_limit_h_min -16
_diffrn_reflns_limit_k_max 14
_diffrn_reflns_limit_k_min -15
_diffrn_reflns_limit_l_max 24
_diffrn_reflns_limit_l_min -24
_diffrn_reflns_number 22216
_diffrn_reflns_theta_full 27.50
_diffrn_reflns_theta_max 27.50
_diffrn_reflns_theta_min 1.30
_diffrn_standards_decay_% 0
_diffrn_standards_number 0
_exptl_absorpt_coefficient_mu 3.011
_exptl_absorpt_correction_T_max 0.7065
_exptl_absorpt_correction_T_min 0.6057
_exptl_absorpt_correction_type integration
_exptl_absorpt_process_details 'based on measured indexed crystal faces, SHELXTL (Bruker 1998)'
_exptl_crystal_colour colorless
_exptl_crystal_density_diffrn 1.404
_exptl_crystal_density_method 'not measured'
_exptl_crystal_description needles
_exptl_crystal_F_000 1512
_exptl_crystal_size_max 0.19
_exptl_crystal_size_mid 0.17
_exptl_crystal_size_min 0.13
_refine_diff_density_max 1.603
_refine_diff_density_min -2.552
_refine_diff_density_rms 0.122
_refine_ls_extinction_coef none
_refine_ls_extinction_method SHELXL
_refine_ls_goodness_of_fit_ref 1.015
_refine_ls_hydrogen_treatment constr
_refine_ls_matrix_type full
_refine_ls_number_parameters 389
_refine_ls_number_reflns 7877
_refine_ls_number_restraints 0
_refine_ls_restrained_S_all 1.015
_refine_ls_R_factor_all 0.0404
_refine_ls_R_factor_gt 0.0341
_refine_ls_shift/su_max 0.003
_refine_ls_shift/su_mean 0.000
_refine_ls_structure_factor_coef Fsqd
_refine_ls_weighting_details 'calc w=1/[\s^2^(Fo^2^)+(0.0469P)^2^+1.0602P] where P=(Fo^2^+2Fc^2^)/3'
_refine_ls_weighting_scheme calc
_refine_ls_wR_factor_gt 0.0850
_refine_ls_wR_factor_ref 0.0900
_reflns_number_gt 6804
_reflns_number_total 7877
_reflns_threshold_expression I>2\s(I)
_cod_data_source_file om1008742_si_002.cif
_cod_data_source_block 10a
_cod_depositor_comments
;
The following automatic conversions were performed:

'_symmetry_cell_setting' value 'Monoclinic' changed to 'monoclinic'
according to the built-in table from CIF Core dictionary named
'cif_core.dic' version 2.4.1 from 2010-06-29.

Automatic conversion script
Id: cif_fix_values 1646 2011-03-28 12:23:43Z adriana 
;
_cod_original_sg_symbol_H-M 'P 21/c'
_cod_database_code 4063370

loop_
_symmetry_equiv_pos_as_xyz
'x, y, z'
'-x, y+1/2, -z+1/2'
'-x, -y, -z'
'x, -y-1/2, z-1/2'

loop_
_atom_site_label
_atom_site_type_symbol
_atom_site_fract_x
_atom_site_fract_y
_atom_site_fract_z
_atom_site_U_iso_or_equiv
_atom_site_adp_type
_atom_site_occupancy
_atom_site_symmetry_multiplicity
_atom_site_calc_flag
_atom_site_refinement_flags
_atom_site_disorder_assembly
_atom_site_disorder_group
Hf Hf 0.233289(7) 0.809182(11) 0.043133(6) 0.02549(7) Uani 1 1 d . . .
N1 N 0.27339(15) 0.6439(2) 0.06558(13) 0.0249(5) Uani 1 1 d . . .
N2 N 0.23572(18) 0.7196(3) -0.06414(14) 0.0299(6) Uani 1 1 d . . .
C1 C 0.29617(19) 0.5666(3) 0.00907(16) 0.0279(6) Uani 1 1 d . . .
C2 C 0.27350(19) 0.6245(3) -0.06234(17) 0.0292(6) Uani 1 1 d . . .
C3 C 0.2463(2) 0.4542(3) 0.0040(2) 0.0424(8) Uani 1 1 d . . .
H3A H 0.1846 0.4699 -0.0038 0.064 Uiso 1 1 calc R . .
H3B H 0.2620 0.4116 0.0485 0.064 Uiso 1 1 calc R . .
H3C H 0.2604 0.4095 -0.0360 0.064 Uiso 1 1 calc R . .
C4 C 0.3928(2) 0.5379(3) 0.02132(19) 0.0387(8) Uani 1 1 d . . .
H4A H 0.4262 0.6082 0.0248 0.058 Uiso 1 1 calc R . .
H4B H 0.4059 0.4926 -0.0188 0.058 Uiso 1 1 calc R . .
H4C H 0.4075 0.4947 0.0657 0.058 Uiso 1 1 calc R . .
C5 C 0.2968(3) 0.5654(4) -0.12698(19) 0.0491(10) Uani 1 1 d . . .
H5A H 0.2786 0.6119 -0.1695 0.074 Uiso 1 1 calc R . .
H5B H 0.2680 0.4918 -0.1330 0.074 Uiso 1 1 calc R . .
H5C H 0.3589 0.5542 -0.1204 0.074 Uiso 1 1 calc R . .
C6 C 0.27249(19) 0.5919(3) 0.13481(16) 0.0255(6) Uani 1 1 d . . .
C7 C 0.3471(2) 0.5882(3) 0.18817(17) 0.0300(7) Uani 1 1 d . . .
C8 C 0.3417(2) 0.5359(3) 0.25365(18) 0.0378(8) Uani 1 1 d . . .
H8A H 0.3921 0.5300 0.2884 0.045 Uiso 1 1 calc R . .
C9 C 0.2665(2) 0.4930(3) 0.26938(18) 0.0415(8) Uani 1 1 d . . .
H9A H 0.2645 0.4584 0.3143 0.050 Uiso 1 1 calc R . .
C10 C 0.1940(2) 0.5013(3) 0.21858(18) 0.0355(7) Uani 1 1 d . . .
H10A H 0.1415 0.4734 0.2297 0.043 Uiso 1 1 calc R . .
C11 C 0.19445(19) 0.5486(3) 0.15164(17) 0.0279(6) Uani 1 1 d . . .
C12 C 0.4332(2) 0.6416(3) 0.18149(19) 0.0372(8) Uani 1 1 d . . .
H12A H 0.4280 0.6794 0.1338 0.045 Uiso 1 1 calc R . .
C13 C 0.5061(2) 0.5540(4) 0.1877(2) 0.0539(11) Uani 1 1 d . . .
H13A H 0.4914 0.4953 0.1512 0.081 Uiso 1 1 calc R . .
H13B H 0.5140 0.5192 0.2352 0.081 Uiso 1 1 calc R . .
H13C H 0.5592 0.5917 0.1806 0.081 Uiso 1 1 calc R . .
C14 C 0.4600(2) 0.7310(4) 0.2399(2) 0.0461(9) Uani 1 1 d . . .
H14A H 0.4151 0.7886 0.2377 0.069 Uiso 1 1 calc R . .
H14B H 0.5136 0.7669 0.2322 0.069 Uiso 1 1 calc R . .
H14C H 0.4684 0.6944 0.2868 0.069 Uiso 1 1 calc R . .
C15 C 0.10878(19) 0.5542(3) 0.10137(18) 0.0324(7) Uani 1 1 d . . .
H15A H 0.1197 0.5832 0.0542 0.039 Uiso 1 1 calc R . .
C16 C 0.0669(2) 0.4378(4) 0.0894(2) 0.0457(9) Uani 1 1 d . . .
H16A H 0.0122 0.4450 0.0569 0.069 Uiso 1 1 calc R . .
H16B H 0.0567 0.4069 0.1352 0.069 Uiso 1 1 calc R . .
H16C H 0.1048 0.3868 0.0684 0.069 Uiso 1 1 calc R . .
C17 C 0.0474(2) 0.6357(4) 0.1294(2) 0.0471(9) Uani 1 1 d . . .
H17A H 0.0743 0.7104 0.1370 0.071 Uiso 1 1 calc R . .
H17B H 0.0336 0.6071 0.1746 0.071 Uiso 1 1 calc R . .
H17C H -0.0054 0.6421 0.0944 0.071 Uiso 1 1 calc R . .
C18 C 0.2045(2) 0.7753(4) -0.13396(18) 0.0400(8) Uani 1 1 d . . .
H18A H 0.2466 0.7634 -0.1665 0.048 Uiso 1 1 calc R . .
H18B H 0.1990 0.8578 -0.1267 0.048 Uiso 1 1 calc R . .
C19 C 0.1186(3) 0.7273(4) -0.1676(2) 0.0518(10) Uani 1 1 d . . .
H19A H 0.0992 0.7650 -0.2134 0.078 Uiso 1 1 calc R . .
H19B H 0.0767 0.7401 -0.1357 0.078 Uiso 1 1 calc R . .
H19C H 0.1243 0.6458 -0.1754 0.078 Uiso 1 1 calc R . .
C20 C 0.2519(3) 0.8583(3) 0.16124(18) 0.0426(9) Uani 1 1 d . . .
H20A H 0.2185 0.8036 0.1851 0.051 Uiso 1 1 calc R . .
H20B H 0.3130 0.8452 0.1809 0.051 Uiso 1 1 calc R . .
C21 C 0.0943(2) 0.8587(3) 0.01179(19) 0.0347(7) Uani 1 1 d . . .
H21A H 0.0626 0.8028 -0.0213 0.042 Uiso 1 1 calc R . .
H21B H 0.0658 0.8668 0.0542 0.042 Uiso 1 1 calc R . .
C22 C 0.3291(2) 0.9276(3) 0.0067(2) 0.0377(8) Uani 1 1 d . . .
H22A H 0.3072 0.9510 -0.0430 0.045 Uiso 1 1 calc R . .
H22B H 0.3333 0.9965 0.0368 0.045 Uiso 1 1 calc R . .
C23 C 0.2301(2) 0.9725(3) 0.18449(17) 0.0365(8) Uani 1 1 d . . .
C24 C 0.1500(2) 0.9959(4) 0.20224(18) 0.0412(8) Uani 1 1 d . . .
H24A H 0.1088 0.9368 0.1996 0.049 Uiso 1 1 calc R . .
C25 C 0.1286(3) 1.1026(4) 0.2235(2) 0.0536(11) Uani 1 1 d . . .
H25A H 0.0739 1.1159 0.2363 0.064 Uiso 1 1 calc R . .
C26 C 0.1873(4) 1.1904(3) 0.2262(3) 0.0599(13) Uani 1 1 d . . .
H26A H 0.1731 1.2639 0.2408 0.072 Uiso 1 1 calc R . .
C27 C 0.2664(3) 1.1699(4) 0.2076(3) 0.0621(13) Uani 1 1 d . . .
H27A H 0.3066 1.2299 0.2086 0.075 Uiso 1 1 calc R . .
C28 C 0.2873(3) 1.0635(4) 0.1874(2) 0.0501(10) Uani 1 1 d . . .
H28A H 0.3423 1.0511 0.1751 0.060 Uiso 1 1 calc R . .
C29 C 0.10137(19) 0.9701(3) -0.02418(17) 0.0316(7) Uani 1 1 d . . .
C30 C 0.1439(2) 1.0602(3) 0.0139(2) 0.0395(8) Uani 1 1 d . . .
H30A H 0.1620 1.0527 0.0639 0.047 Uiso 1 1 calc R . .
C31 C 0.1605(3) 1.1600(4) -0.0194(3) 0.0500(10) Uani 1 1 d . . .
H31A H 0.1911 1.2188 0.0079 0.060 Uiso 1 1 calc R . .
C32 C 0.1336(3) 1.1754(4) -0.0907(3) 0.0551(12) Uani 1 1 d . . .
H32A H 0.1463 1.2435 -0.1134 0.066 Uiso 1 1 calc R . .
C33 C 0.0874(3) 1.0900(4) -0.1293(2) 0.0573(13) Uani 1 1 d . . .
H33A H 0.0663 1.1008 -0.1786 0.069 Uiso 1 1 calc R . .
C34 C 0.0713(2) 0.9879(4) -0.09667(19) 0.0442(9) Uani 1 1 d . . .
H34A H 0.0397 0.9301 -0.1241 0.053 Uiso 1 1 calc R . .
C35 C 0.4171(2) 0.8793(3) 0.0094(2) 0.0369(8) Uani 1 1 d . . .
C36 C 0.4764(2) 0.8826(4) 0.0727(2) 0.0455(9) Uani 1 1 d . . .
H36A H 0.4608 0.9166 0.1140 0.055 Uiso 1 1 calc R . .
C37 C 0.5578(3) 0.8370(4) 0.0759(3) 0.0544(11) Uani 1 1 d . . .
H37A H 0.5971 0.8393 0.1195 0.065 Uiso 1 1 calc R . .
C38 C 0.5822(3) 0.7882(4) 0.0161(3) 0.0598(13) Uani 1 1 d . . .
H38A H 0.6381 0.7579 0.0182 0.072 Uiso 1 1 calc R . .
C39 C 0.5247(3) 0.7840(4) -0.0464(3) 0.0533(11) Uani 1 1 d . . .
H39A H 0.5407 0.7497 -0.0875 0.064 Uiso 1 1 calc R . .
C40 C 0.4428(2) 0.8297(4) -0.0498(2) 0.0448(9) Uani 1 1 d . . .
H40A H 0.4039 0.8269 -0.0936 0.054 Uiso 1 1 calc R . .

loop_
_atom_site_aniso_label
_atom_site_aniso_U_11
_atom_site_aniso_U_22
_atom_site_aniso_U_33
_atom_site_aniso_U_23
_atom_site_aniso_U_13
_atom_site_aniso_U_12
Hf 0.02461(9) 0.02516(9) 0.02782(9) -0.00038(5) 0.00765(5) 0.00157(5)
N1 0.0234(12) 0.0279(14) 0.0240(12) -0.0011(10) 0.0059(9) 0.0032(10)
N2 0.0287(13) 0.0367(15) 0.0254(12) 0.0015(12) 0.0081(11) 0.0021(12)
C1 0.0284(15) 0.0269(16) 0.0301(15) -0.0045(12) 0.0102(12) 0.0025(13)
C2 0.0246(14) 0.0346(18) 0.0297(15) -0.0026(13) 0.0086(12) 0.0040(13)
C3 0.052(2) 0.0302(18) 0.049(2) -0.0085(15) 0.0195(17) -0.0026(16)
C4 0.0326(17) 0.045(2) 0.0381(18) -0.0043(16) 0.0066(14) 0.0169(16)
C5 0.055(2) 0.061(3) 0.0332(17) -0.0022(18) 0.0104(16) 0.019(2)
C6 0.0261(14) 0.0254(15) 0.0258(14) -0.0012(11) 0.0066(11) 0.0042(12)
C7 0.0293(15) 0.0296(17) 0.0297(15) -0.0003(12) 0.0008(12) 0.0046(13)
C8 0.0405(18) 0.0388(19) 0.0312(16) 0.0021(14) -0.0031(14) 0.0064(16)
C9 0.052(2) 0.044(2) 0.0271(16) 0.0095(15) 0.0054(15) 0.0030(18)
C10 0.0338(17) 0.0357(18) 0.0390(18) 0.0051(15) 0.0113(14) -0.0011(14)
C11 0.0278(15) 0.0257(15) 0.0317(15) -0.0003(12) 0.0088(12) 0.0013(12)
C12 0.0262(16) 0.045(2) 0.0387(18) -0.0054(16) 0.0003(13) -0.0008(15)
C13 0.0300(18) 0.068(3) 0.060(2) -0.008(2) -0.0046(17) 0.0104(19)
C14 0.0388(19) 0.052(2) 0.044(2) -0.0082(19) -0.0022(16) -0.0072(18)
C15 0.0245(14) 0.0393(19) 0.0347(16) 0.0049(14) 0.0084(12) 0.0005(14)
C16 0.0340(18) 0.050(2) 0.052(2) 0.0011(18) 0.0057(16) -0.0100(17)
C17 0.0322(18) 0.056(3) 0.056(2) 0.0070(19) 0.0152(16) 0.0094(18)
C18 0.046(2) 0.046(2) 0.0296(17) 0.0045(16) 0.0097(15) 0.0163(18)
C19 0.056(2) 0.057(3) 0.038(2) -0.0061(19) -0.0037(18) 0.018(2)
C20 0.058(2) 0.037(2) 0.0298(17) -0.0068(15) -0.0007(16) 0.0159(18)
C21 0.0285(16) 0.0332(19) 0.0442(19) 0.0007(15) 0.0118(14) 0.0070(14)
C22 0.0331(17) 0.0297(17) 0.052(2) 0.0037(15) 0.0111(15) 0.0002(14)
C23 0.0415(18) 0.042(2) 0.0225(15) -0.0018(14) -0.0047(13) 0.0083(16)
C24 0.048(2) 0.046(2) 0.0292(16) -0.0004(15) 0.0060(15) 0.0025(18)
C25 0.053(2) 0.066(3) 0.042(2) -0.0048(19) 0.0083(18) 0.022(2)
C26 0.081(4) 0.034(2) 0.061(3) -0.0145(18) 0.001(3) 0.009(2)
C27 0.067(3) 0.051(3) 0.064(3) -0.012(2) -0.001(2) -0.012(2)
C28 0.039(2) 0.062(3) 0.046(2) -0.015(2) -0.0033(16) 0.0019(19)
C29 0.0230(14) 0.0372(18) 0.0351(16) 0.0006(14) 0.0063(12) 0.0129(13)
C30 0.0308(16) 0.045(2) 0.0419(18) 0.0022(16) 0.0022(14) 0.0098(16)
C31 0.037(2) 0.045(2) 0.069(3) 0.005(2) 0.0109(19) 0.0027(18)
C32 0.049(2) 0.051(3) 0.072(3) 0.021(2) 0.030(2) 0.019(2)
C33 0.063(3) 0.075(3) 0.0374(19) 0.018(2) 0.0201(19) 0.040(3)
C34 0.043(2) 0.053(2) 0.0348(18) -0.0061(17) 0.0036(15) 0.0216(18)
C35 0.0303(16) 0.0273(17) 0.056(2) 0.0018(15) 0.0151(15) -0.0063(14)
C36 0.0334(18) 0.044(2) 0.059(2) -0.0063(19) 0.0081(16) -0.0101(17)
C37 0.034(2) 0.047(2) 0.080(3) 0.001(2) 0.006(2) -0.0032(18)
C38 0.031(2) 0.044(2) 0.106(4) 0.008(3) 0.018(2) 0.0041(18)
C39 0.043(2) 0.047(2) 0.076(3) 0.007(2) 0.029(2) 0.0045(19)
C40 0.0339(19) 0.049(2) 0.054(2) 0.0080(18) 0.0151(17) 0.0000(17)

loop_
_atom_type_symbol
_atom_type_description
_atom_type_scat_dispersion_real
_atom_type_scat_dispersion_imag
_atom_type_scat_source
C C 0.0033 0.0016 'International Tables Vol C Tables 4.2.6.8 and 6.1.1.4'
H H 0.0000 0.0000 'International Tables Vol C Tables 4.2.6.8 and 6.1.1.4'
N N 0.0061 0.0033 'International Tables Vol C Tables 4.2.6.8 and 6.1.1.4'
Hf Hf -0.5830 6.1852 'International Tables Vol C Tables 4.2.6.8 and 6.1.1.4'

loop_
_geom_angle_atom_site_label_1
_geom_angle_atom_site_label_2
_geom_angle_atom_site_label_3
_geom_angle
_geom_angle_site_symmetry_1
_geom_angle_site_symmetry_3
_geom_angle_publ_flag
N1 Hf C22 116.63(11) . . ?
N1 Hf C21 123.33(12) . . ?
C22 Hf C21 115.68(13) . . ?
N1 Hf C20 92.93(12) . . ?
C22 Hf C20 99.15(15) . . ?
C21 Hf C20 98.96(14) . . ?
N1 Hf N2 72.57(10) . . ?
C22 Hf N2 84.47(12) . . ?
C21 Hf N2 92.44(11) . . ?
C20 Hf N2 165.00(12) . . ?
C6 N1 C1 115.5(2) . . ?
C6 N1 Hf 122.35(19) . . ?
C1 N1 Hf 121.85(19) . . ?
C2 N2 C18 120.0(3) . . ?
C2 N2 Hf 117.3(2) . . ?
C18 N2 Hf 122.3(2) . . ?
N1 C1 C2 108.6(3) . . ?
N1 C1 C3 112.9(3) . . ?
C2 C1 C3 106.9(3) . . ?
N1 C1 C4 112.0(3) . . ?
C2 C1 C4 108.6(3) . . ?
C3 C1 C4 107.8(3) . . ?
N2 C2 C1 117.8(3) . . ?
N2 C2 C5 124.3(3) . . ?
C1 C2 C5 117.9(3) . . ?
C1 C3 H3A 109.5 . . ?
C1 C3 H3B 109.5 . . ?
H3A C3 H3B 109.5 . . ?
C1 C3 H3C 109.5 . . ?
H3A C3 H3C 109.5 . . ?
H3B C3 H3C 109.5 . . ?
C1 C4 H4A 109.5 . . ?
C1 C4 H4B 109.5 . . ?
H4A C4 H4B 109.5 . . ?
C1 C4 H4C 109.5 . . ?
H4A C4 H4C 109.5 . . ?
H4B C4 H4C 109.5 . . ?
C2 C5 H5A 109.5 . . ?
C2 C5 H5B 109.5 . . ?
H5A C5 H5B 109.5 . . ?
C2 C5 H5C 109.5 . . ?
H5A C5 H5C 109.5 . . ?
H5B C5 H5C 109.5 . . ?
C11 C6 C7 118.6(3) . . ?
C11 C6 N1 119.6(3) . . ?
C7 C6 N1 121.8(3) . . ?
C8 C7 C6 118.7(3) . . ?
C8 C7 C12 116.1(3) . . ?
C6 C7 C12 125.1(3) . . ?
C9 C8 C7 122.5(3) . . ?
C9 C8 H8A 118.8 . . ?
C7 C8 H8A 118.8 . . ?
C8 C9 C10 118.3(3) . . ?
C8 C9 H9A 120.8 . . ?
C10 C9 H9A 120.8 . . ?
C9 C10 C11 122.8(3) . . ?
C9 C10 H10A 118.6 . . ?
C11 C10 H10A 118.6 . . ?
C10 C11 C6 119.0(3) . . ?
C10 C11 C15 116.9(3) . . ?
C6 C11 C15 124.0(3) . . ?
C7 C12 C13 112.6(3) . . ?
C7 C12 C14 111.6(3) . . ?
C13 C12 C14 106.9(3) . . ?
C7 C12 H12A 108.5 . . ?
C13 C12 H12A 108.5 . . ?
C14 C12 H12A 108.5 . . ?
C12 C13 H13A 109.5 . . ?
C12 C13 H13B 109.5 . . ?
H13A C13 H13B 109.5 . . ?
C12 C13 H13C 109.5 . . ?
H13A C13 H13C 109.5 . . ?
H13B C13 H13C 109.5 . . ?
C12 C14 H14A 109.5 . . ?
C12 C14 H14B 109.5 . . ?
H14A C14 H14B 109.5 . . ?
C12 C14 H14C 109.5 . . ?
H14A C14 H14C 109.5 . . ?
H14B C14 H14C 109.5 . . ?
C17 C15 C11 111.2(3) . . ?
C17 C15 C16 109.5(3) . . ?
C11 C15 C16 112.0(3) . . ?
C17 C15 H15A 108.0 . . ?
C11 C15 H15A 108.0 . . ?
C16 C15 H15A 108.0 . . ?
C15 C16 H16A 109.5 . . ?
C15 C16 H16B 109.5 . . ?
H16A C16 H16B 109.5 . . ?
C15 C16 H16C 109.5 . . ?
H16A C16 H16C 109.5 . . ?
H16B C16 H16C 109.5 . . ?
C15 C17 H17A 109.5 . . ?
C15 C17 H17B 109.5 . . ?
H17A C17 H17B 109.5 . . ?
C15 C17 H17C 109.5 . . ?
H17A C17 H17C 109.5 . . ?
H17B C17 H17C 109.5 . . ?
N2 C18 C19 110.7(3) . . ?
N2 C18 H18A 109.5 . . ?
C19 C18 H18A 109.5 . . ?
N2 C18 H18B 109.5 . . ?
C19 C18 H18B 109.5 . . ?
H18A C18 H18B 108.1 . . ?
C18 C19 H19A 109.5 . . ?
C18 C19 H19B 109.5 . . ?
H19A C19 H19B 109.5 . . ?
C18 C19 H19C 109.5 . . ?
H19A C19 H19C 109.5 . . ?
H19B C19 H19C 109.5 . . ?
C23 C20 Hf 121.7(2) . . ?
C23 C20 H20A 106.9 . . ?
Hf C20 H20A 106.9 . . ?
C23 C20 H20B 106.9 . . ?
Hf C20 H20B 106.9 . . ?
H20A C20 H20B 106.7 . . ?
C29 C21 Hf 101.9(2) . . ?
C29 C21 H21A 111.4 . . ?
Hf C21 H21A 111.4 . . ?
C29 C21 H21B 111.4 . . ?
Hf C21 H21B 111.4 . . ?
H21A C21 H21B 109.3 . . ?
C35 C22 Hf 115.0(2) . . ?
C35 C22 H22A 108.5 . . ?
Hf C22 H22A 108.5 . . ?
C35 C22 H22B 108.5 . . ?
Hf C22 H22B 108.5 . . ?
H22A C22 H22B 107.5 . . ?
C24 C23 C28 116.5(4) . . ?
C24 C23 C20 121.3(4) . . ?
C28 C23 C20 122.2(4) . . ?
C25 C24 C23 121.9(4) . . ?
C25 C24 H24A 119.1 . . ?
C23 C24 H24A 119.1 . . ?
C24 C25 C26 119.8(4) . . ?
C24 C25 H25A 120.1 . . ?
C26 C25 H25A 120.1 . . ?
C27 C26 C25 119.4(4) . . ?
C27 C26 H26A 120.3 . . ?
C25 C26 H26A 120.3 . . ?
C28 C27 C26 120.3(5) . . ?
C28 C27 H27A 119.9 . . ?
C26 C27 H27A 119.9 . . ?
C27 C28 C23 122.1(4) . . ?
C27 C28 H28A 119.0 . . ?
C23 C28 H28A 119.0 . . ?
C30 C29 C34 116.9(4) . . ?
C30 C29 C21 120.0(3) . . ?
C34 C29 C21 123.0(3) . . ?
C31 C30 C29 121.7(4) . . ?
C31 C30 H30A 119.2 . . ?
C29 C30 H30A 119.2 . . ?
C32 C31 C30 121.1(4) . . ?
C32 C31 H31A 119.5 . . ?
C30 C31 H31A 119.5 . . ?
C31 C32 C33 118.8(4) . . ?
C31 C32 H32A 120.6 . . ?
C33 C32 H32A 120.6 . . ?
C32 C33 C34 120.8(4) . . ?
C32 C33 H33A 119.6 . . ?
C34 C33 H33A 119.6 . . ?
C29 C34 C33 120.7(4) . . ?
C29 C34 H34A 119.7 . . ?
C33 C34 H34A 119.7 . . ?
C40 C35 C36 117.7(3) . . ?
C40 C35 C22 121.8(4) . . ?
C36 C35 C22 120.5(4) . . ?
C37 C36 C35 120.9(4) . . ?
C37 C36 H36A 119.5 . . ?
C35 C36 H36A 119.5 . . ?
C38 C37 C36 120.4(5) . . ?
C38 C37 H37A 119.8 . . ?
C36 C37 H37A 119.8 . . ?
C39 C38 C37 119.4(4) . . ?
C39 C38 H38A 120.3 . . ?
C37 C38 H38A 120.3 . . ?
C38 C39 C40 120.3(5) . . ?
C38 C39 H39A 119.8 . . ?
C40 C39 H39A 119.8 . . ?
C35 C40 C39 121.3(4) . . ?
C35 C40 H40A 119.4 . . ?
C39 C40 H40A 119.4 . . ?

loop_
_geom_bond_atom_site_label_1
_geom_bond_atom_site_label_2
_geom_bond_distance
_geom_bond_site_symmetry_2
_geom_bond_publ_flag
Hf N1 2.074(3) . ?
Hf C22 2.253(3) . ?
Hf C21 2.259(3) . ?
Hf C20 2.288(3) . ?
Hf N2 2.301(3) . ?
N1 C6 1.453(4) . ?
N1 C1 1.497(4) . ?
N2 C2 1.270(5) . ?
N2 C18 1.489(4) . ?
C1 C2 1.508(4) . ?
C1 C3 1.539(5) . ?
C1 C4 1.546(4) . ?
C2 C5 1.509(5) . ?
C3 H3A 0.9800 . ?
C3 H3B 0.9800 . ?
C3 H3C 0.9800 . ?
C4 H4A 0.9800 . ?
C4 H4B 0.9800 . ?
C4 H4C 0.9800 . ?
C5 H5A 0.9800 . ?
C5 H5B 0.9800 . ?
C5 H5C 0.9800 . ?
C6 C11 1.420(4) . ?
C6 C7 1.425(4) . ?
C7 C8 1.403(5) . ?
C7 C12 1.525(5) . ?
C8 C9 1.370(5) . ?
C8 H8A 0.9500 . ?
C9 C10 1.376(5) . ?
C9 H9A 0.9500 . ?
C10 C11 1.389(5) . ?
C10 H10A 0.9500 . ?
C11 C15 1.526(4) . ?
C12 C13 1.539(5) . ?
C12 C14 1.539(5) . ?
C12 H12A 1.0000 . ?
C13 H13A 0.9800 . ?
C13 H13B 0.9800 . ?
C13 H13C 0.9800 . ?
C14 H14A 0.9800 . ?
C14 H14B 0.9800 . ?
C14 H14C 0.9800 . ?
C15 C17 1.524(5) . ?
C15 C16 1.526(5) . ?
C15 H15A 1.0000 . ?
C16 H16A 0.9800 . ?
C16 H16B 0.9800 . ?
C16 H16C 0.9800 . ?
C17 H17A 0.9800 . ?
C17 H17B 0.9800 . ?
C17 H17C 0.9800 . ?
C18 C19 1.514(6) . ?
C18 H18A 0.9900 . ?
C18 H18B 0.9900 . ?
C19 H19A 0.9800 . ?
C19 H19B 0.9800 . ?
C19 H19C 0.9800 . ?
C20 C23 1.477(5) . ?
C20 H20A 0.9900 . ?
C20 H20B 0.9900 . ?
C21 C29 1.494(5) . ?
C21 H21A 0.9900 . ?
C21 H21B 0.9900 . ?
C22 C35 1.498(5) . ?
C22 H22A 0.9900 . ?
C22 H22B 0.9900 . ?
C23 C24 1.392(5) . ?
C23 C28 1.400(6) . ?
C24 C25 1.383(6) . ?
C24 H24A 0.9500 . ?
C25 C26 1.386(7) . ?
C25 H25A 0.9500 . ?
C26 C27 1.376(8) . ?
C26 H26A 0.9500 . ?
C27 C28 1.369(6) . ?
C27 H27A 0.9500 . ?
C28 H28A 0.9500 . ?
C29 C30 1.395(5) . ?
C29 C34 1.396(5) . ?
C30 C31 1.381(6) . ?
C30 H30A 0.9500 . ?
C31 C32 1.363(7) . ?
C31 H31A 0.9500 . ?
C32 C33 1.383(7) . ?
C32 H32A 0.9500 . ?
C33 C34 1.397(6) . ?
C33 H33A 0.9500 . ?
C34 H34A 0.9500 . ?
C35 C40 1.387(6) . ?
C35 C36 1.398(5) . ?
C36 C37 1.389(6) . ?
C36 H36A 0.9500 . ?
C37 C38 1.383(7) . ?
C37 H37A 0.9500 . ?
C38 C39 1.373(7) . ?
C38 H38A 0.9500 . ?
C39 C40 1.395(6) . ?
C39 H39A 0.9500 . ?
C40 H40A 0.9500 . ?
